data_4127431
loop_
_publ_author_name
'Filonenko, Georgy A.'
'Sun, Dapeng'
'Weber, Manuela'
'M\"uller, Christian'
'Pidko, Evgeny A.'

_publ_contact_author
;
      Prof. Dr.Christian M\"uller
      Freie Universit\"at Berlin
      Institut f\"ur Chemie und Biochemie
      Anorganische Chemie      
      Fabeckstr. 34-36
      14195 Berlin
      Germany
;
_publ_section_title
;
 Multicolor Organometallic Mechanophores for Polymer Imaging Driven by
 Exciplex Level Interactions.
;
_journal_issue 24
_journal_name_full 'Journal of the American Chemical Society'
_journal_page_first 9687
_journal_page_last 9692
_journal_paper_doi 10.1021/jacs.9b04121
_journal_volume 141
_journal_year 2019
_chemical_formula_sum 'C31 H48 B Cu F4 N6'
_chemical_formula_weight 655.10
_space_group_crystal_system monoclinic
_space_group_IT_number 14
_space_group_name_Hall '-P 2yn'
_space_group_name_H-M_alt 'P 1 21/n 1'
_symmetry_space_group_name_Hall '-P 2yn'
_symmetry_space_group_name_H-M 'P 1 21/n 1'
_atom_sites_solution_hydrogens geom
_audit_creation_method SHELXL-2018/3
_cell_angle_alpha 90
_cell_angle_beta 108.8982(4)
_cell_angle_gamma 90
_cell_formula_units_Z 8
_cell_length_a 10.72340(10)
_cell_length_b 45.5153(4)
_cell_length_c 14.32980(10)
_cell_measurement_reflns_used 9236
_cell_measurement_temperature 100(2)
_cell_measurement_theta_max 66.73
_cell_measurement_theta_min 3.40
_cell_volume 6617.06(10)
_computing_cell_refinement 'Bruker SAINT'
_computing_data_collection 'Bruker APEX3'
_computing_data_reduction 'Bruker SAINT'
_computing_structure_refinement 'SHELXL-2018/3 (Sheldrick, 2018)'
_computing_structure_solution 'SHELXT 2014/5 (Sheldrick, 2014)'
_diffrn_ambient_temperature 100(2)
_diffrn_measured_fraction_theta_full 0.994
_diffrn_measured_fraction_theta_max 0.994
_diffrn_measurement_device_type 'Bruker Photon CMOS Detector, D8 Venture'
_diffrn_measurement_method '\f and \w scans'
_diffrn_radiation_type CuK\a
_diffrn_radiation_wavelength 1.54178
_diffrn_reflns_av_R_equivalents 0.0760
_diffrn_reflns_av_unetI/netI 0.0638
_diffrn_reflns_Laue_measured_fraction_full 0.994
_diffrn_reflns_Laue_measured_fraction_max 0.994
_diffrn_reflns_limit_h_max 12
_diffrn_reflns_limit_h_min -12
_diffrn_reflns_limit_k_max 54
_diffrn_reflns_limit_k_min -54
_diffrn_reflns_limit_l_max 16
_diffrn_reflns_limit_l_min -17
_diffrn_reflns_number 44445
_diffrn_reflns_point_group_measured_fraction_full 0.994
_diffrn_reflns_point_group_measured_fraction_max 0.994
_diffrn_reflns_theta_full 66.851
_diffrn_reflns_theta_max 66.851
_diffrn_reflns_theta_min 1.941
_diffrn_source 'sealed tube'
_exptl_absorpt_coefficient_mu 1.373
_exptl_absorpt_correction_type multi-scan
_exptl_crystal_colour yellow
_exptl_crystal_density_diffrn 1.315
_exptl_crystal_description chopstick
_exptl_crystal_F_000 2768
_exptl_crystal_size_max 0.390
_exptl_crystal_size_mid 0.070
_exptl_crystal_size_min 0.030
_exptl_transmission_factor_max 0.8521
_exptl_transmission_factor_min 0.6719
_refine_diff_density_max 1.110
_refine_diff_density_min -0.457
_refine_diff_density_rms 0.073
_refine_ls_extinction_method none
_refine_ls_goodness_of_fit_ref 1.026
_refine_ls_hydrogen_treatment constr
_refine_ls_matrix_type full
_refine_ls_number_parameters 795
_refine_ls_number_reflns 11689
_refine_ls_number_restraints 0
_refine_ls_restrained_S_all 1.026
_refine_ls_R_factor_all 0.0699
_refine_ls_R_factor_gt 0.0483
_refine_ls_shift/su_max 0.003
_refine_ls_shift/su_mean 0.000
_refine_ls_structure_factor_coef Fsqd
_refine_ls_weighting_details 'w=1/[\s^2^(Fo^2^)+(0.0389P)^2^+8.2893P] where P=(Fo^2^+2Fc^2^)/3'
_refine_ls_weighting_scheme calc
_refine_ls_wR_factor_gt 0.1069
_refine_ls_wR_factor_ref 0.1165
_reflns_Friedel_coverage 0.000
_reflns_number_gt 9025
_reflns_number_total 11689
_reflns_threshold_expression 'I > 2\s(I)'
_cod_data_source_file ja9b04121_si_006.cif
_cod_data_source_block GFE705_22_a
_cod_database_code 4127431
_shelx_shelxl_version_number 2018/3
_shelx_space_group_comment
;
The symmetry employed for this shelxl refinement is uniquely defined
by the following loop, which should always be used as a source of
symmetry information in preference to the above space-group names.
They are only intended as comments.
;
_shelx_estimated_absorpt_t_min 0.616
_shelx_estimated_absorpt_t_max 0.960

loop_
_space_group_symop_operation_xyz
'x, y, z'
'-x+1/2, y+1/2, -z+1/2'
'-x, -y, -z'
'x-1/2, -y-1/2, z-1/2'

loop_
_atom_site_label
_atom_site_type_symbol
_atom_site_fract_x
_atom_site_fract_y
_atom_site_fract_z
_atom_site_U_iso_or_equiv
_atom_site_adp_type
_atom_site_occupancy
_atom_site_site_symmetry_order
_atom_site_calc_flag
_atom_site_refinement_flags_posn
_atom_site_refinement_flags_adp
Cu1A Cu 1.12275(4) 0.68797(2) 0.65937(3) 0.01308(11) Uani 1 1 d . .
N1A N 1.2281(2) 0.66215(5) 0.79015(16) 0.0138(5) Uani 1 1 d . .
N2A N 1.0079(2) 0.70021(5) 0.74849(16) 0.0123(5) Uani 1 1 d . .
N3A N 0.9878(2) 0.65152(5) 0.63839(16) 0.0132(5) Uani 1 1 d . .
N4A N 0.7453(2) 0.70237(5) 0.53771(17) 0.0147(5) Uani 1 1 d . .
N5A N 1.1938(2) 0.73533(5) 0.54514(17) 0.0155(5) Uani 1 1 d . .
N6A N 1.1607(2) 0.69459(5) 0.46658(17) 0.0147(5) Uani 1 1 d . .
C1A C 1.1859(3) 0.67447(7) 0.8711(2) 0.0185(6) Uani 1 1 d . .
H1AA H 1.247146 0.690462 0.903732 0.022 Uiso 1 1 calc R U
H1AB H 1.192539 0.658924 0.920845 0.022 Uiso 1 1 calc R U
C2A C 1.0466(3) 0.68639(6) 0.8368(2) 0.0146(6) Uani 1 1 d . .
C3A C 0.9638(3) 0.68294(6) 0.8922(2) 0.0180(6) Uani 1 1 d . .
H3A H 0.993652 0.673334 0.954375 0.022 Uiso 1 1 calc R U
C4A C 0.8366(3) 0.69372(6) 0.8557(2) 0.0199(7) Uani 1 1 d . .
H4A H 0.778564 0.692090 0.893402 0.024 Uiso 1 1 calc R U
C5A C 0.7945(3) 0.70693(6) 0.7636(2) 0.0179(6) Uani 1 1 d . .
H5A H 0.706740 0.713980 0.736536 0.022 Uiso 1 1 calc R U
C6A C 0.8827(3) 0.70968(6) 0.7115(2) 0.0138(6) Uani 1 1 d . .
C7A C 0.8391(3) 0.72219(6) 0.60910(19) 0.0141(6) Uani 1 1 d . .
H7AA H 0.796333 0.741454 0.609410 0.017 Uiso 1 1 calc R U
H7AB H 0.917143 0.725437 0.587877 0.017 Uiso 1 1 calc R U
C8A C 1.1745(3) 0.63206(6) 0.7665(2) 0.0206(7) Uani 1 1 d . .
H8AA H 1.192765 0.620740 0.828518 0.025 Uiso 1 1 calc R U
H8AB H 1.220159 0.622164 0.725281 0.025 Uiso 1 1 calc R U
C9A C 1.0279(3) 0.63191(6) 0.7127(2) 0.0152(6) Uani 1 1 d . .
C10A C 0.9406(3) 0.61341(6) 0.7361(2) 0.0187(6) Uani 1 1 d . .
H10A H 0.971344 0.599371 0.787556 0.022 Uiso 1 1 calc R U
C11A C 0.8070(3) 0.61562(6) 0.6834(2) 0.0181(6) Uani 1 1 d . .
H11A H 0.745408 0.602825 0.697459 0.022 Uiso 1 1 calc R U
C12A C 0.7648(3) 0.63666(6) 0.6101(2) 0.0158(6) Uani 1 1 d . .
H12A H 0.673659 0.638867 0.574506 0.019 Uiso 1 1 calc R U
C13A C 0.8575(3) 0.65448(6) 0.58953(19) 0.0125(6) Uani 1 1 d . .
C14A C 0.8174(3) 0.67796(6) 0.5108(2) 0.0140(6) Uani 1 1 d . .
H14A H 0.897335 0.685810 0.499305 0.017 Uiso 1 1 calc R U
H14B H 0.761037 0.669040 0.448368 0.017 Uiso 1 1 calc R U
C15A C 0.6565(3) 0.71910(7) 0.4510(2) 0.0239(7) Uani 1 1 d . .
C16A C 0.5616(3) 0.73725(8) 0.4878(3) 0.0352(9) Uani 1 1 d . .
H16A H 0.499063 0.747558 0.432046 0.053 Uiso 1 1 calc R U
H16B H 0.611655 0.751621 0.536479 0.053 Uiso 1 1 calc R U
H16C H 0.513290 0.724193 0.518339 0.053 Uiso 1 1 calc R U
C17A C 0.5728(4) 0.69780(8) 0.3734(3) 0.0455(11) Uani 1 1 d . .
H17A H 0.500136 0.708522 0.326371 0.068 Uiso 1 1 calc R U
H17B H 0.537087 0.682532 0.405846 0.068 Uiso 1 1 calc R U
H17C H 0.627562 0.688667 0.338391 0.068 Uiso 1 1 calc R U
C18A C 0.7333(4) 0.73907(8) 0.4033(2) 0.0327(8) Uani 1 1 d . .
H18A H 0.799054 0.727447 0.385396 0.049 Uiso 1 1 calc R U
H18B H 0.777772 0.754470 0.450077 0.049 Uiso 1 1 calc R U
H18C H 0.672342 0.748113 0.343945 0.049 Uiso 1 1 calc R U
C19A C 1.3780(3) 0.66322(6) 0.8167(2) 0.0175(6) Uani 1 1 d . .
C20A C 1.4192(3) 0.64823(8) 0.7351(2) 0.0297(8) Uani 1 1 d . .
H20A H 1.362085 0.655016 0.670457 0.045 Uiso 1 1 calc R U
H20B H 1.410747 0.626881 0.739687 0.045 Uiso 1 1 calc R U
H20C H 1.510945 0.653225 0.743038 0.045 Uiso 1 1 calc R U
C21A C 1.4193(3) 0.69538(7) 0.8191(2) 0.0260(7) Uani 1 1 d . .
H21A H 1.514950 0.696559 0.833390 0.039 Uiso 1 1 calc R U
H21B H 1.394930 0.705755 0.870621 0.039 Uiso 1 1 calc R U
H21C H 1.374619 0.704485 0.755023 0.039 Uiso 1 1 calc R U
C22A C 1.4481(3) 0.64852(7) 0.9162(2) 0.0247(7) Uani 1 1 d . .
H22A H 1.416889 0.628240 0.915063 0.037 Uiso 1 1 calc R U
H22B H 1.428621 0.659415 0.968883 0.037 Uiso 1 1 calc R U
H22C H 1.543397 0.648518 0.928357 0.037 Uiso 1 1 calc R U
C23A C 1.1657(3) 0.70674(6) 0.5551(2) 0.0142(6) Uani 1 1 d . .
C24A C 1.2062(3) 0.74076(7) 0.4538(2) 0.0235(7) Uani 1 1 d . .
H24A H 1.225538 0.759173 0.430445 0.028 Uiso 1 1 calc R U
C25A C 1.1859(3) 0.71526(7) 0.4040(2) 0.0225(7) Uani 1 1 d . .
H25A H 1.188215 0.712054 0.339080 0.027 Uiso 1 1 calc R U
C26A C 1.2136(3) 0.75745(6) 0.6243(2) 0.0189(6) Uani 1 1 d . .
H26A H 1.196636 0.747686 0.681503 0.023 Uiso 1 1 calc R U
C27A C 1.1163(3) 0.78253(7) 0.5905(2) 0.0278(7) Uani 1 1 d . .
H27A H 1.134697 0.793278 0.537137 0.042 Uiso 1 1 calc R U
H27B H 1.124953 0.795873 0.645936 0.042 Uiso 1 1 calc R U
H27C H 1.026459 0.774668 0.566629 0.042 Uiso 1 1 calc R U
C28A C 1.3565(3) 0.76806(7) 0.6585(3) 0.0309(8) Uani 1 1 d . .
H28A H 1.415658 0.751199 0.680206 0.046 Uiso 1 1 calc R U
H28B H 1.370134 0.781852 0.713374 0.046 Uiso 1 1 calc R U
H28C H 1.375319 0.777923 0.603712 0.046 Uiso 1 1 calc R U
C29A C 1.1412(3) 0.66294(6) 0.4445(2) 0.0200(7) Uani 1 1 d . .
H29A H 1.114057 0.653420 0.497810 0.024 Uiso 1 1 calc R U
C30A C 1.2699(3) 0.64910(7) 0.4438(2) 0.0285(8) Uani 1 1 d . .
H30A H 1.258156 0.627828 0.434387 0.043 Uiso 1 1 calc R U
H30B H 1.338866 0.653060 0.506709 0.043 Uiso 1 1 calc R U
H30C H 1.295745 0.657489 0.389757 0.043 Uiso 1 1 calc R U
C31A C 1.0316(3) 0.65817(7) 0.3461(2) 0.0300(8) Uani 1 1 d . .
H31A H 1.058945 0.666317 0.292468 0.045 Uiso 1 1 calc R U
H31B H 0.951106 0.668047 0.347649 0.045 Uiso 1 1 calc R U
H31C H 1.014621 0.637077 0.335223 0.045 Uiso 1 1 calc R U
Cu1B Cu -0.29002(4) 0.56506(2) 0.17718(3) 0.01260(10) Uani 1 1 d . .
N1B N -0.4018(2) 0.58222(5) 0.27206(16) 0.0125(5) Uani 1 1 d . .
N2B N -0.2882(2) 0.52663(5) 0.26444(17) 0.0139(5) Uani 1 1 d . .
N3B N -0.1284(2) 0.57393(5) 0.30809(16) 0.0120(5) Uani 1 1 d . .
N4B N 0.0265(2) 0.51570(5) 0.26359(17) 0.0149(5) Uani 1 1 d . .
N5B N -0.3865(2) 0.56664(5) -0.04383(16) 0.0137(5) Uani 1 1 d . .
N6B N -0.2265(2) 0.59611(5) 0.01873(16) 0.0151(5) Uani 1 1 d . .
C1B C -0.4586(3) 0.55464(6) 0.2973(2) 0.0176(6) Uani 1 1 d . .
H1BA H -0.531785 0.547819 0.239308 0.021 Uiso 1 1 calc R U
H1BB H -0.494547 0.558492 0.351648 0.021 Uiso 1 1 calc R U
C2B C -0.3551(3) 0.53137(6) 0.3279(2) 0.0175(6) Uani 1 1 d . .
C3B C -0.3279(3) 0.51639(7) 0.4161(2) 0.0272(7) Uani 1 1 d . .
H3B H -0.378734 0.519710 0.458518 0.033 Uiso 1 1 calc R U
C4B C -0.2247(4) 0.49636(8) 0.4414(3) 0.0340(9) Uani 1 1 d . .
H4B H -0.203514 0.485749 0.501665 0.041 Uiso 1 1 calc R U
C5B C -0.1536(3) 0.49210(7) 0.3782(2) 0.0275(7) Uani 1 1 d . .
H5B H -0.081935 0.478668 0.394771 0.033 Uiso 1 1 calc R U
C6B C -0.1874(3) 0.50766(6) 0.2893(2) 0.0166(6) Uani 1 1 d . .
C7B C -0.1080(3) 0.50427(6) 0.2206(2) 0.0162(6) Uani 1 1 d . .
H7BA H -0.103834 0.483205 0.204656 0.019 Uiso 1 1 calc R U
H7BB H -0.152675 0.514841 0.158395 0.019 Uiso 1 1 calc R U
C8B C -0.3052(3) 0.59441(7) 0.3633(2) 0.0188(6) Uani 1 1 d . .
H8BA H -0.332484 0.588530 0.420292 0.023 Uiso 1 1 calc R U
H8BB H -0.309043 0.616119 0.359190 0.023 Uiso 1 1 calc R U
C9B C -0.1633(3) 0.58486(6) 0.3828(2) 0.0155(6) Uani 1 1 d . .
C10B C -0.0732(3) 0.58850(7) 0.4766(2) 0.0215(7) Uani 1 1 d . .
H10B H -0.101007 0.595776 0.528780 0.026 Uiso 1 1 calc R U
C11B C 0.0582(3) 0.58136(7) 0.4931(2) 0.0229(7) Uani 1 1 d . .
H11B H 0.122603 0.584864 0.555484 0.027 Uiso 1 1 calc R U
C12B C 0.0936(3) 0.56905(6) 0.4169(2) 0.0188(6) Uani 1 1 d . .
H12B H 0.182562 0.563703 0.426738 0.023 Uiso 1 1 calc R U
C13B C -0.0025(3) 0.56461(6) 0.3260(2) 0.0136(6) Uani 1 1 d . .
C14B C 0.0289(3) 0.54766(6) 0.2459(2) 0.0157(6) Uani 1 1 d . .
H14C H -0.036472 0.552515 0.181114 0.019 Uiso 1 1 calc R U
H14D H 0.117175 0.553417 0.244198 0.019 Uiso 1 1 calc R U
C15B C 0.1289(3) 0.49798(7) 0.2382(2) 0.0239(7) Uani 1 1 d . .
C16B C 0.1298(4) 0.46700(8) 0.2820(4) 0.0524(12) Uani 1 1 d . .
H16D H 0.045758 0.457217 0.248697 0.079 Uiso 1 1 calc R U
H16E H 0.142269 0.468612 0.352670 0.079 Uiso 1 1 calc R U
H16F H 0.202064 0.455501 0.272581 0.079 Uiso 1 1 calc R U
C17B C 0.2656(3) 0.51080(7) 0.2888(2) 0.0221(7) Uani 1 1 d . .
H17D H 0.332808 0.496783 0.284242 0.033 Uiso 1 1 calc R U
H17E H 0.276794 0.514620 0.358357 0.033 Uiso 1 1 calc R U
H17F H 0.275184 0.529220 0.256378 0.033 Uiso 1 1 calc R U
C18B C 0.1023(4) 0.49613(12) 0.1272(3) 0.0561(13) Uani 1 1 d . .
H18D H 0.014601 0.487738 0.095397 0.084 Uiso 1 1 calc R U
H18E H 0.168949 0.483604 0.113881 0.084 Uiso 1 1 calc R U
H18F H 0.106281 0.515863 0.100913 0.084 Uiso 1 1 calc R U
C19B C -0.5095(3) 0.60472(6) 0.2237(2) 0.0173(6) Uani 1 1 d . .
C20B C -0.4467(3) 0.63051(7) 0.1872(2) 0.0231(7) Uani 1 1 d . .
H20D H -0.409619 0.623595 0.136983 0.035 Uiso 1 1 calc R U
H20E H -0.376450 0.638989 0.242643 0.035 Uiso 1 1 calc R U
H20F H -0.513828 0.645499 0.158507 0.035 Uiso 1 1 calc R U
C21B C -0.6095(3) 0.59082(7) 0.1328(2) 0.0232(7) Uani 1 1 d . .
H21D H -0.664532 0.606235 0.091897 0.035 Uiso 1 1 calc R U
H21E H -0.665283 0.577000 0.153758 0.035 Uiso 1 1 calc R U
H21F H -0.562605 0.580317 0.094522 0.035 Uiso 1 1 calc R U
C22B C -0.5804(3) 0.61502(8) 0.2946(2) 0.0267(7) Uani 1 1 d . .
H22D H -0.649653 0.629058 0.260888 0.040 Uiso 1 1 calc R U
H22E H -0.517123 0.624525 0.351838 0.040 Uiso 1 1 calc R U
H22F H -0.620048 0.598080 0.316558 0.040 Uiso 1 1 calc R U
C23B C -0.3034(3) 0.57613(6) 0.0454(2) 0.0136(6) Uani 1 1 d . .
C24B C -0.3605(3) 0.58021(7) -0.1220(2) 0.0206(7) Uani 1 1 d . .
H24B H -0.405226 0.577013 -0.190147 0.025 Uiso 1 1 calc R U
C25B C -0.2602(3) 0.59873(7) -0.0828(2) 0.0204(7) Uani 1 1 d . .
H25B H -0.219827 0.611226 -0.117788 0.025 Uiso 1 1 calc R U
C26B C -0.4898(3) 0.54424(6) -0.0568(2) 0.0172(6) Uani 1 1 d . .
H26B H -0.494081 0.539199 0.010023 0.021 Uiso 1 1 calc R U
C27B C -0.4537(3) 0.51638(7) -0.1010(2) 0.0269(7) Uani 1 1 d . .
H27D H -0.521434 0.501398 -0.106758 0.040 Uiso 1 1 calc R U
H27E H -0.368362 0.509081 -0.058176 0.040 Uiso 1 1 calc R U
H27F H -0.448079 0.520719 -0.166495 0.040 Uiso 1 1 calc R U
C28B C -0.6237(3) 0.55606(8) -0.1178(2) 0.0291(8) Uani 1 1 d . .
H28D H -0.625284 0.559219 -0.185815 0.044 Uiso 1 1 calc R U
H28E H -0.640093 0.574731 -0.089730 0.044 Uiso 1 1 calc R U
H28F H -0.692173 0.541873 -0.117210 0.044 Uiso 1 1 calc R U
C29B C -0.1204(3) 0.61322(7) 0.0887(2) 0.0198(7) Uani 1 1 d . .
H29B H -0.111003 0.606386 0.156935 0.024 Uiso 1 1 calc R U
C30B C -0.1563(3) 0.64559(7) 0.0813(2) 0.0246(7) Uani 1 1 d . .
H30D H -0.177672 0.652070 0.012727 0.037 Uiso 1 1 calc R U
H30E H -0.081476 0.656998 0.123156 0.037 Uiso 1 1 calc R U
H30F H -0.232768 0.648600 0.103436 0.037 Uiso 1 1 calc R U
C31B C 0.0102(3) 0.60760(8) 0.0699(3) 0.0347(9) Uani 1 1 d . .
H31D H 0.025310 0.586393 0.068617 0.052 Uiso 1 1 calc R U
H31E H 0.082410 0.616634 0.122603 0.052 Uiso 1 1 calc R U
H31F H 0.006556 0.616194 0.006309 0.052 Uiso 1 1 calc R U
F1 F 0.5580(2) 0.55594(5) 0.65636(15) 0.0543(7) Uani 1 1 d . .
F2 F 0.5155(3) 0.59632(6) 0.5614(2) 0.0729(8) Uani 1 1 d . .
F3 F 0.41547(18) 0.55368(5) 0.50040(13) 0.0361(5) Uani 1 1 d . .
F4 F 0.36023(19) 0.57800(5) 0.61978(16) 0.0446(6) Uani 1 1 d . .
B1 B 0.4626(3) 0.57097(8) 0.5844(3) 0.0232(8) Uani 1 1 d . .
F5 F 0.2954(2) 0.68451(5) 0.23747(14) 0.0447(6) Uani 1 1 d . .
F6 F 0.2907(2) 0.70434(4) 0.09041(16) 0.0427(5) Uani 1 1 d . .
F7 F 0.2188(2) 0.65836(4) 0.09748(14) 0.0391(5) Uani 1 1 d . .
F8 F 0.10125(19) 0.69633(5) 0.12467(17) 0.0459(6) Uani 1 1 d . .
B2 B 0.2280(3) 0.68699(8) 0.1395(3) 0.0226(8) Uani 1 1 d . .

loop_
_atom_site_aniso_label
_atom_site_aniso_U_11
_atom_site_aniso_U_22
_atom_site_aniso_U_33
_atom_site_aniso_U_23
_atom_site_aniso_U_13
_atom_site_aniso_U_12
Cu1A 0.0167(2) 0.0121(2) 0.0116(2) 0.00056(16) 0.00626(16) -0.00073(17)
N1A 0.0146(12) 0.0124(12) 0.0136(12) -0.0003(9) 0.0036(10) 0.0015(10)
N2A 0.0161(12) 0.0093(11) 0.0123(11) -0.0017(9) 0.0057(10) -0.0024(10)
N3A 0.0178(12) 0.0082(11) 0.0134(11) -0.0013(9) 0.0047(10) -0.0014(10)
N4A 0.0143(12) 0.0114(12) 0.0161(12) -0.0002(10) 0.0015(10) 0.0012(10)
N5A 0.0215(13) 0.0124(12) 0.0158(12) 0.0000(10) 0.0103(10) -0.0018(10)
N6A 0.0193(12) 0.0121(12) 0.0148(12) 0.0006(9) 0.0082(10) -0.0002(10)
C1A 0.0196(15) 0.0238(16) 0.0117(14) 0.0012(12) 0.0045(12) 0.0012(13)
C2A 0.0183(14) 0.0118(14) 0.0124(13) -0.0027(11) 0.0034(11) -0.0013(12)
C3A 0.0283(16) 0.0133(14) 0.0145(14) -0.0002(11) 0.0101(12) -0.0002(13)
C4A 0.0274(17) 0.0167(15) 0.0229(16) -0.0006(12) 0.0181(13) 0.0012(13)
C5A 0.0197(15) 0.0161(15) 0.0205(15) -0.0004(12) 0.0100(13) 0.0038(12)
C6A 0.0192(15) 0.0074(13) 0.0142(14) -0.0028(11) 0.0046(12) -0.0004(11)
C7A 0.0163(14) 0.0106(14) 0.0156(14) 0.0008(11) 0.0052(12) 0.0013(11)
C8A 0.0219(16) 0.0129(15) 0.0217(15) 0.0011(12) -0.0001(13) -0.0031(13)
C9A 0.0203(15) 0.0081(13) 0.0152(14) -0.0003(11) 0.0029(12) 0.0017(12)
C10A 0.0292(17) 0.0099(14) 0.0162(14) -0.0004(11) 0.0065(13) -0.0027(13)
C11A 0.0262(16) 0.0124(14) 0.0191(15) -0.0034(12) 0.0120(13) -0.0066(13)
C12A 0.0184(15) 0.0133(14) 0.0165(14) -0.0046(11) 0.0066(12) -0.0007(12)
C13A 0.0182(15) 0.0072(13) 0.0121(13) -0.0025(11) 0.0051(11) -0.0013(11)
C14A 0.0160(14) 0.0113(14) 0.0147(14) -0.0016(11) 0.0051(11) -0.0003(11)
C15A 0.0221(16) 0.0184(16) 0.0228(16) 0.0011(13) -0.0044(13) 0.0026(13)
C16A 0.0224(18) 0.0264(19) 0.049(2) 0.0034(17) 0.0012(16) 0.0093(15)
C17A 0.037(2) 0.029(2) 0.044(2) -0.0074(17) -0.0235(18) 0.0078(17)
C18A 0.043(2) 0.0288(19) 0.0223(17) 0.0104(14) 0.0046(16) 0.0101(16)
C19A 0.0148(14) 0.0182(15) 0.0170(15) -0.0005(12) 0.0018(12) 0.0018(12)
C20A 0.0232(17) 0.042(2) 0.0242(17) -0.0047(15) 0.0081(14) 0.0066(16)
C21A 0.0195(16) 0.0235(17) 0.0307(18) 0.0023(14) 0.0022(14) -0.0035(14)
C22A 0.0234(17) 0.0217(17) 0.0234(16) 0.0028(13) 0.0000(13) 0.0043(14)
C23A 0.0137(14) 0.0135(14) 0.0151(14) 0.0003(11) 0.0043(11) 0.0013(12)
C24A 0.0383(19) 0.0148(15) 0.0244(16) 0.0035(13) 0.0197(15) -0.0024(14)
C25A 0.0335(18) 0.0203(16) 0.0197(15) 0.0022(13) 0.0168(14) -0.0023(14)
C26A 0.0276(17) 0.0107(14) 0.0205(15) -0.0050(12) 0.0107(13) -0.0060(12)
C27A 0.0339(19) 0.0167(16) 0.0350(19) -0.0056(14) 0.0140(15) 0.0004(14)
C28A 0.0305(19) 0.0231(18) 0.039(2) -0.0041(15) 0.0104(16) -0.0083(15)
C29A 0.0299(17) 0.0130(15) 0.0208(15) -0.0057(12) 0.0134(13) -0.0036(13)
C30A 0.040(2) 0.0213(17) 0.0311(18) -0.0011(14) 0.0214(16) 0.0068(15)
C31A 0.039(2) 0.0232(18) 0.0289(18) -0.0105(14) 0.0132(16) -0.0106(15)
Cu1B 0.0133(2) 0.0141(2) 0.0113(2) 0.00126(16) 0.00533(16) -0.00065(17)
N1B 0.0126(11) 0.0115(12) 0.0142(11) 0.0007(9) 0.0052(9) 0.0014(10)
N2B 0.0141(12) 0.0100(11) 0.0171(12) -0.0014(9) 0.0045(10) -0.0030(10)
N3B 0.0144(12) 0.0079(11) 0.0142(11) 0.0018(9) 0.0051(10) -0.0003(9)
N4B 0.0127(12) 0.0116(12) 0.0211(13) -0.0031(10) 0.0063(10) -0.0001(10)
N5B 0.0165(12) 0.0130(12) 0.0131(11) -0.0002(9) 0.0068(10) -0.0025(10)
N6B 0.0152(12) 0.0182(13) 0.0132(12) 0.0032(10) 0.0065(10) -0.0030(10)
C1B 0.0185(15) 0.0161(15) 0.0227(15) 0.0015(12) 0.0127(13) -0.0003(12)
C2B 0.0161(15) 0.0142(15) 0.0246(16) 0.0017(12) 0.0097(13) -0.0044(12)
C3B 0.0335(19) 0.0250(17) 0.0321(18) 0.0120(14) 0.0231(15) 0.0054(15)
C4B 0.041(2) 0.032(2) 0.0359(19) 0.0246(16) 0.0216(17) 0.0106(17)
C5B 0.0289(18) 0.0192(16) 0.0367(19) 0.0124(14) 0.0138(15) 0.0076(14)
C6B 0.0160(14) 0.0093(14) 0.0243(15) -0.0004(12) 0.0064(12) -0.0029(12)
C7B 0.0135(14) 0.0121(14) 0.0209(15) -0.0049(12) 0.0029(12) 0.0004(12)
C8B 0.0190(15) 0.0221(16) 0.0164(15) -0.0055(12) 0.0074(12) 0.0034(13)
C9B 0.0183(15) 0.0091(13) 0.0180(14) 0.0015(11) 0.0046(12) 0.0001(12)
C10B 0.0284(17) 0.0166(15) 0.0182(15) -0.0030(12) 0.0060(13) 0.0045(13)
C11B 0.0246(17) 0.0162(15) 0.0210(16) -0.0060(13) -0.0020(13) 0.0028(13)
C12B 0.0152(15) 0.0082(14) 0.0280(16) -0.0013(12) 0.0002(13) 0.0015(12)
C13B 0.0145(14) 0.0065(13) 0.0199(14) 0.0013(11) 0.0057(12) -0.0027(11)
C14B 0.0160(14) 0.0144(15) 0.0189(15) 0.0038(12) 0.0087(12) -0.0006(12)
C15B 0.0179(15) 0.0257(17) 0.0279(17) -0.0121(14) 0.0072(13) 0.0029(13)
C16B 0.025(2) 0.0183(19) 0.110(4) -0.009(2) 0.017(2) 0.0024(16)
C17B 0.0158(15) 0.0236(17) 0.0272(17) -0.0017(13) 0.0072(13) 0.0038(13)
C18B 0.030(2) 0.102(4) 0.036(2) -0.032(2) 0.0099(18) 0.014(2)
C19B 0.0169(15) 0.0177(15) 0.0179(14) 0.0031(12) 0.0065(12) 0.0084(12)
C20B 0.0290(17) 0.0158(15) 0.0258(16) 0.0037(13) 0.0104(14) 0.0065(13)
C21B 0.0185(16) 0.0272(17) 0.0236(16) 0.0023(14) 0.0062(13) 0.0097(14)
C22B 0.0285(18) 0.0295(18) 0.0269(17) 0.0033(14) 0.0157(14) 0.0121(15)
C23B 0.0133(14) 0.0100(13) 0.0184(14) -0.0001(11) 0.0065(12) 0.0033(11)
C24B 0.0262(17) 0.0227(16) 0.0136(14) 0.0013(12) 0.0075(13) 0.0000(14)
C25B 0.0259(16) 0.0221(16) 0.0158(15) 0.0067(12) 0.0103(13) -0.0003(14)
C26B 0.0197(15) 0.0157(15) 0.0164(14) -0.0041(12) 0.0063(12) -0.0076(12)
C27B 0.0370(19) 0.0191(16) 0.0281(17) -0.0102(14) 0.0154(15) -0.0098(15)
C28B 0.0227(17) 0.0292(19) 0.0288(18) -0.0031(14) -0.0009(14) -0.0087(15)
C29B 0.0157(15) 0.0235(16) 0.0176(15) 0.0066(13) 0.0019(12) -0.0047(13)
C30B 0.0278(17) 0.0205(17) 0.0228(16) 0.0004(13) 0.0043(14) -0.0088(14)
C31B 0.0182(17) 0.039(2) 0.047(2) 0.0149(18) 0.0119(16) -0.0027(16)
F1 0.0581(15) 0.0620(16) 0.0269(11) -0.0049(10) -0.0083(10) 0.0376(13)
F2 0.0586(17) 0.0566(17) 0.093(2) 0.0134(15) 0.0104(15) -0.0341(14)
F3 0.0269(10) 0.0585(14) 0.0221(10) -0.0111(9) 0.0068(8) -0.0082(10)
F4 0.0310(11) 0.0521(14) 0.0503(13) -0.0223(11) 0.0125(10) 0.0023(10)
B1 0.0182(18) 0.026(2) 0.0202(18) -0.0030(15) -0.0005(15) -0.0018(15)
F5 0.0475(13) 0.0576(15) 0.0236(10) -0.0035(10) 0.0041(9) 0.0043(11)
F6 0.0601(14) 0.0305(11) 0.0514(13) 0.0001(10) 0.0372(12) -0.0135(10)
F7 0.0583(14) 0.0239(10) 0.0322(11) -0.0009(9) 0.0109(10) -0.0042(10)
F8 0.0261(11) 0.0565(15) 0.0552(14) 0.0058(11) 0.0135(10) 0.0132(10)
B2 0.0197(17) 0.029(2) 0.0197(17) 0.0033(15) 0.0067(15) -0.0007(16)

loop_
_atom_type_symbol
_atom_type_description
_atom_type_scat_dispersion_real
_atom_type_scat_dispersion_imag
_atom_type_scat_source
C C 0.0181 0.0091 'International Tables Vol C Tables 4.2.6.8 and 6.1.1.4'
H H 0.0000 0.0000 'International Tables Vol C Tables 4.2.6.8 and 6.1.1.4'
B B 0.0090 0.0039 'International Tables Vol C Tables 4.2.6.8 and 6.1.1.4'
Cu Cu -1.9646 0.5888 'International Tables Vol C Tables 4.2.6.8 and 6.1.1.4'
F F 0.0727 0.0534 'International Tables Vol C Tables 4.2.6.8 and 6.1.1.4'
N N 0.0311 0.0180 'International Tables Vol C Tables 4.2.6.8 and 6.1.1.4'

loop_
_geom_angle_atom_site_label_1
_geom_angle_atom_site_label_2
_geom_angle_atom_site_label_3
_geom_angle
C23A Cu1A N2A 133.80(11)
C23A Cu1A N3A 123.89(10)
N2A Cu1A N3A 77.94(9)
C23A Cu1A N1A 136.39(11)
N2A Cu1A N1A 82.20(9)
N3A Cu1A N1A 80.98(9)
C8A N1A C1A 109.5(2)
C8A N1A C19A 112.7(2)
C1A N1A C19A 110.8(2)
C8A N1A Cu1A 104.26(16)
C1A N1A Cu1A 105.25(16)
C19A N1A Cu1A 113.88(17)
C6A N2A C2A 118.9(2)
C6A N2A Cu1A 123.25(18)
C2A N2A Cu1A 112.33(18)
C9A N3A C13A 119.1(2)
C9A N3A Cu1A 111.77(18)
C13A N3A Cu1A 121.99(18)
C14A N4A C7A 110.1(2)
C14A N4A C15A 114.2(2)
C7A N4A C15A 111.6(2)
C23A N5A C24A 111.4(2)
C23A N5A C26A 123.7(2)
C24A N5A C26A 124.8(2)
C23A N6A C25A 111.6(2)
C23A N6A C29A 123.6(2)
C25A N6A C29A 124.6(2)
N1A C1A C2A 113.5(2)
N1A C1A H1AA 108.9
C2A C1A H1AA 108.9
N1A C1A H1AB 108.9
C2A C1A H1AB 108.9
H1AA C1A H1AB 107.7
N2A C2A C3A 122.2(3)
N2A C2A C1A 116.3(2)
C3A C2A C1A 121.5(3)
C2A C3A C4A 118.8(3)
C2A C3A H3A 120.6
C4A C3A H3A 120.6
C3A C4A C5A 119.4(3)
C3A C4A H4A 120.3
C5A C4A H4A 120.3
C4A C5A C6A 118.9(3)
C4A C5A H5A 120.6
C6A C5A H5A 120.6
N2A C6A C5A 121.8(3)
N2A C6A C7A 117.6(2)
C5A C6A C7A 120.6(3)
N4A C7A C6A 111.7(2)
N4A C7A H7AA 109.3
C6A C7A H7AA 109.3
N4A C7A H7AB 109.3
C6A C7A H7AB 109.3
H7AA C7A H7AB 107.9
N1A C8A C9A 112.6(2)
N1A C8A H8AA 109.1
C9A C8A H8AA 109.1
N1A C8A H8AB 109.1
C9A C8A H8AB 109.1
H8AA C8A H8AB 107.8
N3A C9A C10A 121.9(3)
N3A C9A C8A 114.4(2)
C10A C9A C8A 123.7(3)
C9A C10A C11A 119.0(3)
C9A C10A H10A 120.5
C11A C10A H10A 120.5
C12A C11A C10A 119.3(3)
C12A C11A H11A 120.4
C10A C11A H11A 120.4
C11A C12A C13A 119.0(3)
C11A C12A H12A 120.5
C13A C12A H12A 120.5
N3A C13A C12A 121.6(2)
N3A C13A C14A 116.9(2)
C12A C13A C14A 121.5(2)
N4A C14A C13A 112.6(2)
N4A C14A H14A 109.1
C13A C14A H14A 109.1
N4A C14A H14B 109.1
C13A C14A H14B 109.1
H14A C14A H14B 107.8
N4A C15A C18A 112.4(3)
N4A C15A C17A 110.2(3)
C18A C15A C17A 109.1(3)
N4A C15A C16A 107.6(3)
C18A C15A C16A 110.3(3)
C17A C15A C16A 107.0(3)
C15A C16A H16A 109.5
C15A C16A H16B 109.5
H16A C16A H16B 109.5
C15A C16A H16C 109.5
H16A C16A H16C 109.5
H16B C16A H16C 109.5
C15A C17A H17A 109.5
C15A C17A H17B 109.5
H17A C17A H17B 109.5
C15A C17A H17C 109.5
H17A C17A H17C 109.5
H17B C17A H17C 109.5
C15A C18A H18A 109.5
C15A C18A H18B 109.5
H18A C18A H18B 109.5
C15A C18A H18C 109.5
H18A C18A H18C 109.5
H18B C18A H18C 109.5
C21A C19A N1A 108.1(2)
C21A C19A C22A 110.2(2)
N1A C19A C22A 112.1(2)
C21A C19A C20A 106.9(3)
N1A C19A C20A 109.6(2)
C22A C19A C20A 109.8(2)
C19A C20A H20A 109.5
C19A C20A H20B 109.5
H20A C20A H20B 109.5
C19A C20A H20C 109.5
H20A C20A H20C 109.5
H20B C20A H20C 109.5
C19A C21A H21A 109.5
C19A C21A H21B 109.5
H21A C21A H21B 109.5
C19A C21A H21C 109.5
H21A C21A H21C 109.5
H21B C21A H21C 109.5
C19A C22A H22A 109.5
C19A C22A H22B 109.5
H22A C22A H22B 109.5
C19A C22A H22C 109.5
H22A C22A H22C 109.5
H22B C22A H22C 109.5
N5A C23A N6A 103.5(2)
N5A C23A Cu1A 129.3(2)
N6A C23A Cu1A 126.9(2)
C25A C24A N5A 107.5(3)
C25A C24A H24A 126.3
N5A C24A H24A 126.3
C24A C25A N6A 106.0(3)
C24A C25A H25A 127.0
N6A C25A H25A 127.0
N5A C26A C27A 110.8(2)
N5A C26A C28A 109.9(3)
C27A C26A C28A 112.3(3)
N5A C26A H26A 107.9
C27A C26A H26A 107.9
C28A C26A H26A 107.9
C26A C27A H27A 109.5
C26A C27A H27B 109.5
H27A C27A H27B 109.5
C26A C27A H27C 109.5
H27A C27A H27C 109.5
H27B C27A H27C 109.5
C26A C28A H28A 109.5
C26A C28A H28B 109.5
H28A C28A H28B 109.5
C26A C28A H28C 109.5
H28A C28A H28C 109.5
H28B C28A H28C 109.5
N6A C29A C30A 109.9(2)
N6A C29A C31A 110.4(2)
C30A C29A C31A 111.3(3)
N6A C29A H29A 108.4
C30A C29A H29A 108.4
C31A C29A H29A 108.4
C29A C30A H30A 109.5
C29A C30A H30B 109.5
H30A C30A H30B 109.5
C29A C30A H30C 109.5
H30A C30A H30C 109.5
H30B C30A H30C 109.5
C29A C31A H31A 109.5
C29A C31A H31B 109.5
H31A C31A H31B 109.5
C29A C31A H31C 109.5
H31A C31A H31C 109.5
H31B C31A H31C 109.5
C23B Cu1B N3B 126.57(10)
C23B Cu1B N2B 140.60(10)
N3B Cu1B N2B 77.94(8)
C23B Cu1B N1B 128.84(10)
N3B Cu1B N1B 80.88(8)
N2B Cu1B N1B 80.51(9)
C8B N1B C1B 108.9(2)
C8B N1B C19B 110.9(2)
C1B N1B C19B 111.4(2)
C8B N1B Cu1B 107.95(16)
C1B N1B Cu1B 101.31(16)
C19B N1B Cu1B 115.78(16)
C6B N2B C2B 119.0(2)
C6B N2B Cu1B 122.35(19)
C2B N2B Cu1B 110.91(18)
C9B N3B C13B 118.9(2)
C9B N3B Cu1B 114.50(18)
C13B N3B Cu1B 125.44(18)
C7B N4B C14B 110.2(2)
C7B N4B C15B 113.9(2)
C14B N4B C15B 115.7(2)
C23B N5B C24B 111.9(2)
C23B N5B C26B 124.8(2)
C24B N5B C26B 123.2(2)
C23B N6B C25B 112.1(2)
C23B N6B C29B 124.5(2)
C25B N6B C29B 123.4(2)
N1B C1B C2B 110.2(2)
N1B C1B H1BA 109.6
C2B C1B H1BA 109.6
N1B C1B H1BB 109.6
C2B C1B H1BB 109.6
H1BA C1B H1BB 108.1
N2B C2B C3B 122.6(3)
N2B C2B C1B 115.0(2)
C3B C2B C1B 122.4(3)
C2B C3B C4B 118.5(3)
C2B C3B H3B 120.8
C4B C3B H3B 120.8
C5B C4B C3B 119.1(3)
C5B C4B H4B 120.4
C3B C4B H4B 120.4
C4B C5B C6B 119.6(3)
C4B C5B H5B 120.2
C6B C5B H5B 120.2
N2B C6B C5B 121.2(3)
N2B C6B C7B 118.1(3)
C5B C6B C7B 120.6(3)
N4B C7B C6B 112.2(2)
N4B C7B H7BA 109.2
C6B C7B H7BA 109.2
N4B C7B H7BB 109.2
C6B C7B H7BB 109.2
H7BA C7B H7BB 107.9
N1B C8B C9B 115.2(2)
N1B C8B H8BA 108.5
C9B C8B H8BA 108.5
N1B C8B H8BB 108.5
C9B C8B H8BB 108.5
H8BA C8B H8BB 107.5
N3B C9B C10B 122.1(3)
N3B C9B C8B 118.8(2)
C10B C9B C8B 119.1(3)
C9B C10B C11B 119.1(3)
C9B C10B H10B 120.5
C11B C10B H10B 120.5
C12B C11B C10B 118.8(3)
C12B C11B H11B 120.6
C10B C11B H11B 120.6
C11B C12B C13B 119.2(3)
C11B C12B H12B 120.4
C13B C12B H12B 120.4
N3B C13B C12B 121.4(3)
N3B C13B C14B 118.0(2)
C12B C13B C14B 120.5(3)
N4B C14B C13B 110.6(2)
N4B C14B H14C 109.5
C13B C14B H14C 109.5
N4B C14B H14D 109.5
C13B C14B H14D 109.5
H14C C14B H14D 108.1
N4B C15B C18B 112.3(3)
N4B C15B C17B 110.2(2)
C18B C15B C17B 110.1(3)
N4B C15B C16B 107.6(3)
C18B C15B C16B 110.4(3)
C17B C15B C16B 106.1(3)
C15B C16B H16D 109.5
C15B C16B H16E 109.5
H16D C16B H16E 109.5
C15B C16B H16F 109.5
H16D C16B H16F 109.5
H16E C16B H16F 109.5
C15B C17B H17D 109.5
C15B C17B H17E 109.5
H17D C17B H17E 109.5
C15B C17B H17F 109.5
H17D C17B H17F 109.5
H17E C17B H17F 109.5
C15B C18B H18D 109.5
C15B C18B H18E 109.5
H18D C18B H18E 109.5
C15B C18B H18F 109.5
H18D C18B H18F 109.5
H18E C18B H18F 109.5
C22B C19B C20B 111.2(3)
C22B C19B C21B 109.3(2)
C20B C19B C21B 106.9(2)
C22B C19B N1B 111.7(2)
C20B C19B N1B 108.5(2)
C21B C19B N1B 109.1(2)
C19B C20B H20D 109.5
C19B C20B H20E 109.5
H20D C20B H20E 109.5
C19B C20B H20F 109.5
H20D C20B H20F 109.5
H20E C20B H20F 109.5
C19B C21B H21D 109.5
C19B C21B H21E 109.5
H21D C21B H21E 109.5
C19B C21B H21F 109.5
H21D C21B H21F 109.5
H21E C21B H21F 109.5
C19B C22B H22D 109.5
C19B C22B H22E 109.5
H22D C22B H22E 109.5
C19B C22B H22F 109.5
H22D C22B H22F 109.5
H22E C22B H22F 109.5
N6B C23B N5B 102.6(2)
N6B C23B Cu1B 126.4(2)
N5B C23B Cu1B 131.0(2)
C25B C24B N5B 106.7(3)
C25B C24B H24B 126.7
N5B C24B H24B 126.7
C24B C25B N6B 106.6(3)
C24B C25B H25B 126.7
N6B C25B H25B 126.7
N5B C26B C28B 111.1(2)
N5B C26B C27B 110.3(2)
C28B C26B C27B 112.1(3)
N5B C26B H26B 107.7
C28B C26B H26B 107.7
C27B C26B H26B 107.7
C26B C27B H27D 109.5
C26B C27B H27E 109.5
H27D C27B H27E 109.5
C26B C27B H27F 109.5
H27D C27B H27F 109.5
H27E C27B H27F 109.5
C26B C28B H28D 109.5
C26B C28B H28E 109.5
H28D C28B H28E 109.5
C26B C28B H28F 109.5
H28D C28B H28F 109.5
H28E C28B H28F 109.5
N6B C29B C30B 110.1(2)
N6B C29B C31B 110.0(3)
C30B C29B C31B 112.1(3)
N6B C29B H29B 108.2
C30B C29B H29B 108.2
C31B C29B H29B 108.2
C29B C30B H30D 109.5
C29B C30B H30E 109.5
H30D C30B H30E 109.5
C29B C30B H30F 109.5
H30D C30B H30F 109.5
H30E C30B H30F 109.5
C29B C31B H31D 109.5
C29B C31B H31E 109.5
H31D C31B H31E 109.5
C29B C31B H31F 109.5
H31D C31B H31F 109.5
H31E C31B H31F 109.5
F2 B1 F1 109.5(3)
F2 B1 F4 109.3(3)
F1 B1 F4 108.9(3)
F2 B1 F3 109.4(3)
F1 B1 F3 109.9(3)
F4 B1 F3 109.8(3)
F5 B2 F6 113.1(3)
F5 B2 F8 110.8(3)
F6 B2 F8 111.6(3)
F5 B2 F7 107.5(3)
F6 B2 F7 106.7(3)
F8 B2 F7 106.8(3)

loop_
_geom_bond_atom_site_label_1
_geom_bond_atom_site_label_2
_geom_bond_distance
Cu1A C23A 1.903(3)
Cu1A N2A 2.116(2)
Cu1A N3A 2.158(2)
Cu1A N1A 2.190(2)
N1A C8A 1.481(4)
N1A C1A 1.485(4)
N1A C19A 1.529(4)
N2A C6A 1.345(4)
N2A C2A 1.352(3)
N3A C9A 1.348(3)
N3A C13A 1.351(3)
N4A C14A 1.474(3)
N4A C7A 1.485(3)
N4A C15A 1.505(4)
N5A C23A 1.354(4)
N5A C24A 1.380(4)
N5A C26A 1.479(3)
N6A C23A 1.368(4)
N6A C25A 1.385(4)
N6A C29A 1.475(4)
C1A C2A 1.514(4)
C1A H1AA 0.9900
C1A H1AB 0.9900
C2A C3A 1.379(4)
C3A C4A 1.384(4)
C3A H3A 0.9500
C4A C5A 1.386(4)
C4A H4A 0.9500
C5A C6A 1.387(4)
C5A H5A 0.9500
C6A C7A 1.500(4)
C7A H7AA 0.9900
C7A H7AB 0.9900
C8A C9A 1.510(4)
C8A H8AA 0.9900
C8A H8AB 0.9900
C9A C10A 1.379(4)
C10A C11A 1.390(4)
C10A H10A 0.9500
C11A C12A 1.385(4)
C11A H11A 0.9500
C12A C13A 1.387(4)
C12A H12A 0.9500
C13A C14A 1.512(4)
C14A H14A 0.9900
C14A H14B 0.9900
C15A C18A 1.528(5)
C15A C17A 1.528(4)
C15A C16A 1.532(5)
C16A H16A 0.9800
C16A H16B 0.9800
C16A H16C 0.9800
C17A H17A 0.9800
C17A H17B 0.9800
C17A H17C 0.9800
C18A H18A 0.9800
C18A H18B 0.9800
C18A H18C 0.9800
C19A C21A 1.527(4)
C19A C22A 1.534(4)
C19A C20A 1.537(4)
C20A H20A 0.9800
C20A H20B 0.9800
C20A H20C 0.9800
C21A H21A 0.9800
C21A H21B 0.9800
C21A H21C 0.9800
C22A H22A 0.9800
C22A H22B 0.9800
C22A H22C 0.9800
C24A C25A 1.343(4)
C24A H24A 0.9500
C25A H25A 0.9500
C26A C27A 1.516(4)
C26A C28A 1.528(4)
C26A H26A 1.0000
C27A H27A 0.9800
C27A H27B 0.9800
C27A H27C 0.9800
C28A H28A 0.9800
C28A H28B 0.9800
C28A H28C 0.9800
C29A C30A 1.520(4)
C29A C31A 1.531(4)
C29A H29A 1.0000
C30A H30A 0.9800
C30A H30B 0.9800
C30A H30C 0.9800
C31A H31A 0.9800
C31A H31B 0.9800
C31A H31C 0.9800
Cu1B C23B 1.914(3)
Cu1B N3B 2.140(2)
Cu1B N2B 2.146(2)
Cu1B N1B 2.225(2)
N1B C8B 1.487(3)
N1B C1B 1.490(4)
N1B C19B 1.531(3)
N2B C6B 1.338(4)
N2B C2B 1.346(4)
N3B C9B 1.339(4)
N3B C13B 1.358(4)
N4B C7B 1.468(3)
N4B C14B 1.478(4)
N4B C15B 1.499(4)
N5B C23B 1.370(3)
N5B C24B 1.384(4)
N5B C26B 1.472(4)
N6B C23B 1.363(4)
N6B C25B 1.386(4)
N6B C29B 1.472(4)
C1B C2B 1.494(4)
C1B H1BA 0.9900
C1B H1BB 0.9900
C2B C3B 1.382(4)
C3B C4B 1.388(5)
C3B H3B 0.9500
C4B C5B 1.374(5)
C4B H4B 0.9500
C5B C6B 1.399(4)
C5B H5B 0.9500
C6B C7B 1.504(4)
C7B H7BA 0.9900
C7B H7BB 0.9900
C8B C9B 1.519(4)
C8B H8BA 0.9900
C8B H8BB 0.9900
C9B C10B 1.387(4)
C10B C11B 1.390(4)
C10B H10B 0.9500
C11B C12B 1.384(4)
C11B H11B 0.9500
C12B C13B 1.390(4)
C12B H12B 0.9500
C13B C14B 1.509(4)
C14B H14C 0.9900
C14B H14D 0.9900
C15B C18B 1.525(5)
C15B C17B 1.526(4)
C15B C16B 1.542(5)
C16B H16D 0.9800
C16B H16E 0.9800
C16B H16F 0.9800
C17B H17D 0.9800
C17B H17E 0.9800
C17B H17F 0.9800
C18B H18D 0.9800
C18B H18E 0.9800
C18B H18F 0.9800
C19B C22B 1.527(4)
C19B C20B 1.528(4)
C19B C21B 1.530(4)
C20B H20D 0.9800
C20B H20E 0.9800
C20B H20F 0.9800
C21B H21D 0.9800
C21B H21E 0.9800
C21B H21F 0.9800
C22B H22D 0.9800
C22B H22E 0.9800
C22B H22F 0.9800
C24B C25B 1.339(4)
C24B H24B 0.9500
C25B H25B 0.9500
C26B C28B 1.518(4)
C26B C27B 1.522(4)
C26B H26B 1.0000
C27B H27D 0.9800
C27B H27E 0.9800
C27B H27F 0.9800
C28B H28D 0.9800
C28B H28E 0.9800
C28B H28F 0.9800
C29B C30B 1.518(4)
C29B C31B 1.531(4)
C29B H29B 1.0000
C30B H30D 0.9800
C30B H30E 0.9800
C30B H30F 0.9800
C31B H31D 0.9800
C31B H31E 0.9800
C31B H31F 0.9800
F1 B1 1.377(4)
F2 B1 1.372(4)
F3 B1 1.389(4)
F4 B1 1.387(4)
F5 B2 1.359(4)
F6 B2 1.370(4)
F7 B2 1.426(4)
F8 B2 1.373(4)

loop_
_geom_torsion_atom_site_label_1
_geom_torsion_atom_site_label_2
_geom_torsion_atom_site_label_3
_geom_torsion_atom_site_label_4
_geom_torsion
C8A N1A C1A C2A -80.3(3)
C19A N1A C1A C2A 154.8(2)
Cu1A N1A C1A C2A 31.2(3)
C6A N2A C2A C3A -3.1(4)
Cu1A N2A C2A C3A -157.8(2)
C6A N2A C2A C1A 176.0(2)
Cu1A N2A C2A C1A 21.4(3)
N1A C1A C2A N2A -37.4(4)
N1A C1A C2A C3A 141.8(3)
N2A C2A C3A C4A 0.7(4)
C1A C2A C3A C4A -178.5(3)
C2A C3A C4A C5A 1.8(4)
C3A C4A C5A C6A -1.7(4)
C2A N2A C6A C5A 3.2(4)
Cu1A N2A C6A C5A 154.9(2)
C2A N2A C6A C7A -174.0(2)
Cu1A N2A C6A C7A -22.3(3)
C4A C5A C6A N2A -0.8(4)
C4A C5A C6A C7A 176.3(3)
C14A N4A C7A C6A -78.0(3)
C15A N4A C7A C6A 154.1(2)
N2A C6A C7A N4A 109.3(3)
C5A C6A C7A N4A -68.0(3)
C1A N1A C8A C9A 72.9(3)
C19A N1A C8A C9A -163.3(2)
Cu1A N1A C8A C9A -39.4(3)
C13A N3A C9A C10A 4.3(4)
Cu1A N3A C9A C10A 155.4(2)
C13A N3A C9A C8A -175.8(2)
Cu1A N3A C9A C8A -24.7(3)
N1A C8A C9A N3A 45.5(3)
N1A C8A C9A C10A -134.6(3)
N3A C9A C10A C11A -1.8(4)
C8A C9A C10A C11A 178.3(3)
C9A C10A C11A C12A -1.3(4)
C10A C11A C12A C13A 1.7(4)
C9A N3A C13A C12A -3.8(4)
Cu1A N3A C13A C12A -151.9(2)
C9A N3A C13A C14A 176.7(2)
Cu1A N3A C13A C14A 28.6(3)
C11A C12A C13A N3A 0.8(4)
C11A C12A C13A C14A -179.7(2)
C7A N4A C14A C13A 77.9(3)
C15A N4A C14A C13A -155.7(2)
N3A C13A C14A N4A -111.9(3)
C12A C13A C14A N4A 68.5(3)
C14A N4A C15A C18A -74.2(3)
C7A N4A C15A C18A 51.4(3)
C14A N4A C15A C17A 47.7(4)
C7A N4A C15A C17A 173.3(3)
C14A N4A C15A C16A 164.1(2)
C7A N4A C15A C16A -70.3(3)
C8A N1A C19A C21A 168.8(2)
C1A N1A C19A C21A -68.1(3)
Cu1A N1A C19A C21A 50.3(3)
C8A N1A C19A C22A -69.6(3)
C1A N1A C19A C22A 53.5(3)
Cu1A N1A C19A C22A 171.97(19)
C8A N1A C19A C20A 52.6(3)
C1A N1A C19A C20A 175.7(2)
Cu1A N1A C19A C20A -65.8(3)
C24A N5A C23A N6A -0.1(3)
C26A N5A C23A N6A -177.9(2)
C24A N5A C23A Cu1A -173.6(2)
C26A N5A C23A Cu1A 8.5(4)
C25A N6A C23A N5A 0.2(3)
C29A N6A C23A N5A 175.8(2)
C25A N6A C23A Cu1A 174.0(2)
C29A N6A C23A Cu1A -10.4(4)
C23A N5A C24A C25A -0.1(4)
C26A N5A C24A C25A 177.7(3)
N5A C24A C25A N6A 0.2(4)
C23A N6A C25A C24A -0.3(4)
C29A N6A C25A C24A -175.8(3)
C23A N5A C26A C27A -121.5(3)
C24A N5A C26A C27A 60.9(4)
C23A N5A C26A C28A 113.8(3)
C24A N5A C26A C28A -63.8(4)
C23A N6A C29A C30A -106.5(3)
C25A N6A C29A C30A 68.5(4)
C23A N6A C29A C31A 130.3(3)
C25A N6A C29A C31A -54.6(4)
C8B N1B C1B C2B -67.1(3)
C19B N1B C1B C2B 170.2(2)
Cu1B N1B C1B C2B 46.5(2)
C6B N2B C2B C3B -3.1(4)
Cu1B N2B C2B C3B -153.2(3)
C6B N2B C2B C1B 175.3(2)
Cu1B N2B C2B C1B 25.2(3)
N1B C1B C2B N2B -51.9(3)
N1B C1B C2B C3B 126.5(3)
N2B C2B C3B C4B 2.1(5)
C1B C2B C3B C4B -176.2(3)
C2B C3B C4B C5B -0.1(5)
C3B C4B C5B C6B -0.8(5)
C2B N2B C6B C5B 2.1(4)
Cu1B N2B C6B C5B 148.6(2)
C2B N2B C6B C7B -175.7(2)
Cu1B N2B C6B C7B -29.3(3)
C4B C5B C6B N2B -0.2(5)
C4B C5B C6B C7B 177.6(3)
C14B N4B C7B C6B -85.1(3)
C15B N4B C7B C6B 143.0(3)
N2B C6B C7B N4B 111.9(3)
C5B C6B C7B N4B -66.0(4)
C1B N1B C8B C9B 92.7(3)
C19B N1B C8B C9B -144.4(2)
Cu1B N1B C8B C9B -16.5(3)
C13B N3B C9B C10B 3.7(4)
Cu1B N3B C9B C10B 172.0(2)
C13B N3B C9B C8B -178.2(2)
Cu1B N3B C9B C8B -9.9(3)
N1B C8B C9B N3B 18.7(4)
N1B C8B C9B C10B -163.2(3)
N3B C9B C10B C11B 1.8(4)
C8B C9B C10B C11B -176.3(3)
C9B C10B C11B C12B -4.1(5)
C10B C11B C12B C13B 1.0(4)
C9B N3B C13B C12B -7.0(4)
Cu1B N3B C13B C12B -173.8(2)
C9B N3B C13B C14B 169.6(2)
Cu1B N3B C13B C14B 2.8(3)
C11B C12B C13B N3B 4.6(4)
C11B C12B C13B C14B -171.9(3)
C7B N4B C14B C13B 86.5(3)
C15B N4B C14B C13B -142.5(2)
N3B C13B C14B N4B -97.2(3)
C12B C13B C14B N4B 79.5(3)
C7B N4B C15B C18B 58.9(4)
C14B N4B C15B C18B -70.3(4)
C7B N4B C15B C17B -178.0(2)
C14B N4B C15B C17B 52.8(3)
C7B N4B C15B C16B -62.7(3)
C14B N4B C15B C16B 168.0(3)
C8B N1B C19B C22B -56.7(3)
C1B N1B C19B C22B 64.8(3)
Cu1B N1B C19B C22B 179.8(2)
C8B N1B C19B C20B 66.2(3)
C1B N1B C19B C20B -172.3(2)
Cu1B N1B C19B C20B -57.3(3)
C8B N1B C19B C21B -177.7(2)
C1B N1B C19B C21B -56.2(3)
Cu1B N1B C19B C21B 58.9(3)
C25B N6B C23B N5B -0.4(3)
C29B N6B C23B N5B 179.3(2)
C25B N6B C23B Cu1B 178.9(2)
C29B N6B C23B Cu1B -1.4(4)
C24B N5B C23B N6B 0.4(3)
C26B N5B C23B N6B 179.1(2)
C24B N5B C23B Cu1B -178.9(2)
C26B N5B C23B Cu1B -0.2(4)
C23B N5B C24B C25B -0.3(3)
C26B N5B C24B C25B -179.0(3)
N5B C24B C25B N6B 0.0(3)
C23B N6B C25B C24B 0.2(3)
C29B N6B C25B C24B -179.4(3)
C23B N5B C26B C28B 124.0(3)
C24B N5B C26B C28B -57.4(4)
C23B N5B C26B C27B -111.0(3)
C24B N5B C26B C27B 67.5(3)
C23B N6B C29B C30B -113.6(3)
C25B N6B C29B C30B 66.0(4)
C23B N6B C29B C31B 122.4(3)
C25B N6B C29B C31B -57.9(4)
